data_7204361
loop_
_publ_author_name
'Bell, Paul C.'
'Skranc, Wolfgang'
'Formosa, Xavier'
'O'Leary, Jane'
'Wallis, John D.'

_publ_section_title
;
 Interactions between alkynes and methoxy or dimethylamino groups in
 peri-naphthalene systems
;
_journal_issue 5
_journal_name_full 'Journal of the Chemical Society, Perkin Transactions 2'
_journal_page_first 878
_journal_paper_doi 10.1039/b201038k
_journal_year 2002
_chemical_formula_sum 'C15 H12 O2'
_chemical_formula_weight 224.25
_chemical_melting_point 329.5(5)
_chemical_name_systematic
; 
4-(8-methoxynaphth-1-yl)but-3-yn-2-one
;
_space_group_IT_number 61
_symmetry_cell_setting orthorhombic
_symmetry_space_group_name_Hall '-P 2ac 2ab'
_symmetry_space_group_name_H-M 'P b c a'
_atom_sites_solution_hydrogens difmap
_atom_sites_solution_primary direct
_atom_sites_solution_secondary difmap
_audit_creation_method SHELXL
_cell_angle_alpha 90.00
_cell_angle_beta 90.00
_cell_angle_gamma 90.00
_cell_formula_units_Z 8
_cell_length_a 8.1848(2)
_cell_length_b 13.7072(4)
_cell_length_c 20.2962(6)
_cell_measurement_reflns_used 1899
_cell_measurement_temperature 150(2)
_cell_measurement_theta_max 25.01
_cell_measurement_theta_min 2.97
_cell_volume 2277.04(11)
_computing_cell_refinement
;
'DENZO (Otwinowski and Minor, 1997)'
'COLLECT (Hooft, 1998)'
;
_computing_data_collection
;
'DENZO (Otwinowski and Minor, 1997)'
'COLLECT (Hooft, 1998)'
;
_computing_data_reduction
;
'DENZO (Otwinowski and Minor, 1997)'
'COLLECT (Hooft, 1998)'
;
_computing_molecular_graphics 'ORTEP3 (Johnson and Burnett, 1996)'
_computing_publication_material 'SHELXL-93(Sheldrick, 1993)'
_computing_structure_refinement 'SHELXL-93 (Sheldrick, 1993)'
_computing_structure_solution 'SHELXS-86 (Sheldrick, 1990)'
_diffrn_ambient_temperature 150(2)
_diffrn_detector_area_resol_mean 9.091
_diffrn_measurement_device 'Phi and Omega scans to fill Ewald sphere'
_diffrn_measurement_method 'Enraf Nonius KappaCCD area detector'
_diffrn_radiation_monochromator graphite
_diffrn_radiation_source 'Enraf Nonius FR591 rotating anode'
_diffrn_radiation_type MoKa
_diffrn_radiation_wavelength 0.71069
_diffrn_reflns_av_R_equivalents 0.0450
_diffrn_reflns_av_sigmaI/netI 0.0248
_diffrn_reflns_limit_h_max 9
_diffrn_reflns_limit_h_min -9
_diffrn_reflns_limit_k_max 16
_diffrn_reflns_limit_k_min -16
_diffrn_reflns_limit_l_max 23
_diffrn_reflns_limit_l_min -24
_diffrn_reflns_number 18112
_diffrn_reflns_theta_max 25.01
_diffrn_reflns_theta_min 2.97
_exptl_absorpt_coefficient_mu 0.086
_exptl_absorpt_correction_T_max 0.998
_exptl_absorpt_correction_T_min 0.930
_exptl_absorpt_correction_type multi-scan
_exptl_absorpt_process_details
; 
Using multiple and symmetry-related data measurements via the program 
SORTAV
See R. H. Blessing, Acta Cryst. (1995), A51, 33-38 
;
_exptl_crystal_colour colourless
_exptl_crystal_density_diffrn 1.308
_exptl_crystal_description plates
_exptl_crystal_F_000 944
_exptl_crystal_size_max 0.30
_exptl_crystal_size_mid 0.25
_exptl_crystal_size_min 0.10
_refine_diff_density_max 0.188
_refine_diff_density_min -0.211
_refine_diff_density_rms 0.041
_refine_ls_extinction_method none
_refine_ls_goodness_of_fit_all 1.070
_refine_ls_goodness_of_fit_obs 1.104
_refine_ls_hydrogen_treatment refall
_refine_ls_matrix_type full
_refine_ls_number_parameters 202
_refine_ls_number_reflns 1899
_refine_ls_number_restraints 0
_refine_ls_restrained_S_all 1.090
_refine_ls_restrained_S_obs 1.104
_refine_ls_R_factor_all 0.0521
_refine_ls_R_factor_obs 0.0398
_refine_ls_shift/esd_max 0.064
_refine_ls_shift/esd_mean 0.008
_refine_ls_structure_factor_coef Fsqd
_refine_ls_weighting_scheme
;
'calc w = 1/[s^2^(Fo^2^)+( 0.0757P)^2^+0.1064P] where P=(Fo^2^+2Fc^2^)/3' 
;
_refine_ls_wR_factor_all 0.1146
_refine_ls_wR_factor_obs 0.1033
_reflns_number_observed 1622
_reflns_number_total 2000
_reflns_observed_criterion >2sigma(I)
_cod_data_source_file b201038k.txt
_cod_data_source_block ket-16
_cod_depositor_comments
;
The following automatic conversions were performed:
'_symmetry_cell_setting' value 'Orthorhombic' changed to 'orthorhombic'
according to '/home/adriana/struct/CIF-dictionaries/cif_core.dic'
dictionary named 'cif_core.dic' version 2.4.1 from 2010-06-29.

Automatic conversion script
Id: cif_fix_enum 1555 2011-01-17 13:19:09Z saulius 

The following automatic conversions were performed:

'_chemical_melting_point' value '329-330' was changed to '329.5(5)' -
the average value was taken and precision was estimated.

Automatic conversion script
Id: cif_fix_values 1569 2011-02-09 13:29:24Z adriana 
;
_cod_original_sg_symbol_H-M Pbca
_cod_database_code 7204361

loop_
_symmetry_equiv_pos_as_xyz
'x, y, z'
'x+1/2, -y+1/2, -z'
'-x, y+1/2, -z+1/2'
'-x+1/2, -y, z+1/2'
'-x, -y, -z'
'-x-1/2, y-1/2, z'
'x, -y-1/2, z-1/2'
'x-1/2, y, -z-1/2'

loop_
_atom_site_aniso_label
_atom_site_aniso_U_11
_atom_site_aniso_U_22
_atom_site_aniso_U_33
_atom_site_aniso_U_23
_atom_site_aniso_U_13
_atom_site_aniso_U_12
O1 0.0369(5) 0.0315(5) 0.0215(5) -0.0045(3) -0.0027(4) -0.0044(4)
O2 0.0627(7) 0.0606(7) 0.0329(7) 0.0134(5) 0.0027(5) -0.0148(6)
C1 0.0260(7) 0.0255(7) 0.0226(7) -0.0011(5) -0.0015(5) 0.0060(5)
C2 0.0289(7) 0.0252(7) 0.0354(8) 0.0000(6) -0.0011(6) 0.0010(5)
C3 0.0357(7) 0.0310(8) 0.0358(8) 0.0082(6) 0.0069(6) 0.0013(6)
C4 0.0347(7) 0.0377(8) 0.0248(8) 0.0052(6) 0.0033(6) 0.0064(6)
C5 0.0324(7) 0.0377(8) 0.0217(7) -0.0040(6) -0.0026(5) 0.0079(6)
C6 0.0314(7) 0.0335(7) 0.0283(8) -0.0089(6) -0.0057(6) 0.0027(6)
C7 0.0270(7) 0.0280(7) 0.0281(8) -0.0008(6) -0.0017(5) 0.0010(5)
C8 0.0231(6) 0.0255(7) 0.0215(7) -0.0010(5) -0.0010(5) 0.0056(5)
C9 0.0259(7) 0.0310(7) 0.0221(7) 0.0000(5) 0.0014(5) 0.0089(5)
C10 0.0222(6) 0.0241(6) 0.0224(7) -0.0009(5) -0.0008(5) 0.0070(5)
C11 0.0240(6) 0.0244(7) 0.0262(7) -0.0006(5) -0.0001(5) 0.0025(5)
C12 0.0293(7) 0.0288(7) 0.0273(8) 0.0001(5) -0.0006(5) 0.0013(5)
C18 0.0429(9) 0.0318(8) 0.0330(8) -0.0077(6) -0.0077(7) -0.0023(6)
C20 0.0323(7) 0.0399(8) 0.0243(7) 0.0045(6) 0.0004(6) 0.0070(6)
C21 0.0454(9) 0.0559(10) 0.0271(8) -0.0060(7) -0.0029(7) 0.0021(8)

loop_
_atom_site_label
_atom_site_type_symbol
_atom_site_fract_x
_atom_site_fract_y
_atom_site_fract_z
_atom_site_U_iso_or_equiv
_atom_site_thermal_displace_type
_atom_site_occupancy
_atom_site_calc_flag
_atom_site_refinement_flags
_atom_site_disorder_group
O1 O 0.04019(10) 0.49504(6) 0.19343(4) 0.0300(3) Uani 1 d . .
O2 O 0.33223(14) 0.75316(8) 0.04207(5) 0.0521(3) Uani 1 d . .
C1 C 0.02811(14) 0.49182(8) 0.26002(6) 0.0247(3) Uani 1 d . .
C2 C -0.0607(2) 0.42279(9) 0.29340(7) 0.0298(3) Uani 1 d . .
C3 C -0.0656(2) 0.42312(10) 0.36264(7) 0.0342(4) Uani 1 d . .
C4 C 0.0189(2) 0.49113(9) 0.39748(7) 0.0324(3) Uani 1 d . .
C5 C 0.19795(15) 0.63468(10) 0.40149(7) 0.0306(3) Uani 1 d . .
C6 C 0.2875(2) 0.70516(10) 0.37098(7) 0.0311(3) Uani 1 d . .
C7 C 0.29194(15) 0.70912(10) 0.30219(6) 0.0277(3) Uani 1 d . .
C8 C 0.20774(14) 0.64269(9) 0.26372(6) 0.0233(3) Uani 1 d . .
C9 C 0.11083(14) 0.56408(9) 0.36488(6) 0.0263(3) Uani 1 d . .
C10 C 0.11536(14) 0.56650(8) 0.29476(6) 0.0229(3) Uani 1 d . .
C11 C 0.21913(14) 0.65569(9) 0.19392(6) 0.0248(3) Uani 1 d . .
C12 C 0.2379(2) 0.67560(9) 0.13655(6) 0.0285(3) Uani 1 d . .
C18 C -0.0262(2) 0.41532(10) 0.15680(7) 0.0359(4) Uani 1 d . .
C20 C 0.2525(2) 0.68734(10) 0.06602(6) 0.0322(4) Uani 1 d . .
C21 C 0.1615(2) 0.61531(12) 0.02504(8) 0.0428(4) Uani 1 d . .
H2 H -0.1218(19) 0.3732(11) 0.2692(7) 0.039(4) Uiso 1 d . .
H3 H -0.1314(19) 0.3764(11) 0.3843(8) 0.044(4) Uiso 1 d . .
H4 H 0.0156(19) 0.4925(11) 0.4453(9) 0.049(4) Uiso 1 d . .
H5 H 0.1917(19) 0.6319(12) 0.4508(8) 0.050(5) Uiso 1 d . .
H6 H 0.3470(16) 0.7532(10) 0.3963(7) 0.035(4) Uiso 1 d . .
H7 H 0.3570(18) 0.7575(11) 0.2808(7) 0.036(4) Uiso 1 d . .
H18A H 0.0194(18) 0.3513(11) 0.1721(7) 0.037(4) Uiso 1 d . .
H18B H 0.0023(19) 0.4309(10) 0.1085(9) 0.049(4) Uiso 1 d . .
H18C H -0.1488(20) 0.4137(10) 0.1622(7) 0.038(4) Uiso 1 d . .
H21A H 0.0466(32) 0.6263(17) 0.0272(11) 0.104(7) Uiso 1 d . .
H21B H 0.1977(27) 0.6193(16) -0.0175(12) 0.087(7) Uiso 1 d . .
H21C H 0.1768(24) 0.5457(14) 0.0417(9) 0.079(6) Uiso 1 d . .

loop_
_atom_type_symbol
_atom_type_description
_atom_type_scat_dispersion_real
_atom_type_scat_dispersion_imag
_atom_type_scat_source
C C 0.0033 0.0016 'International Tables Vol C Tables 4.2.6.8 and 6.1.1.4'
H H 0.0000 0.0000 'International Tables Vol C Tables 4.2.6.8 and 6.1.1.4'
O O 0.0106 0.0060 'International Tables Vol C Tables 4.2.6.8 and 6.1.1.4'

loop_
_geom_angle_atom_site_label_1
_geom_angle_atom_site_label_2
_geom_angle_atom_site_label_3
_geom_angle
_geom_angle_site_symmetry_1
_geom_angle_site_symmetry_3
_geom_angle_publ_flag
C1 O1 C18 117.77(10) . . ?
O1 C1 C2 123.60(11) . . ?
O1 C1 C10 115.51(10) . . ?
C2 C1 C10 120.89(12) . . ?
C1 C2 C3 120.45(12) . . ?
C4 C3 C2 120.50(13) . . ?
C3 C4 C9 120.78(13) . . ?
C6 C5 C9 121.22(12) . . ?
C5 C6 C7 119.72(12) . . ?
C8 C7 C6 121.69(12) . . ?
C7 C8 C11 116.38(11) . . ?
C7 C8 C10 119.59(11) . . ?
C11 C8 C10 124.03(11) . . ?
C5 C9 C4 120.40(12) . . ?
C5 C9 C10 119.76(11) . . ?
C4 C9 C10 119.84(11) . . ?
C9 C10 C1 117.51(11) . . ?
C9 C10 C8 118.00(11) . . ?
C1 C10 C8 124.49(11) . . ?
C12 C11 C8 173.02(13) . . ?
C11 C12 C20 172.78(14) . . ?
O2 C20 C12 121.55(13) . . ?
O2 C20 C21 122.49(13) . . ?
C12 C20 C21 115.95(12) . . ?

loop_
_geom_bond_atom_site_label_1
_geom_bond_atom_site_label_2
_geom_bond_distance
_geom_bond_site_symmetry_2
_geom_bond_publ_flag
O1 C1 1.356(2) . ?
O1 C18 1.429(2) . ?
O2 C20 1.215(2) . ?
C1 C2 1.372(2) . ?
C1 C10 1.434(2) . ?
C2 C3 1.406(2) . ?
C3 C4 1.359(2) . ?
C4 C9 1.416(2) . ?
C5 C6 1.362(2) . ?
C5 C9 1.413(2) . ?
C6 C7 1.398(2) . ?
C7 C8 1.383(2) . ?
C8 C11 1.431(2) . ?
C8 C10 1.435(2) . ?
C9 C10 1.424(2) . ?
C11 C12 1.206(2) . ?
C12 C20 1.445(2) . ?
C20 C21 1.490(2) . ?

loop_
_cod_related_entry_id
_cod_related_entry_database
_cod_related_entry_code
1 ChemSpider 9271377
